data_8000522
loop_
_publ_author_name
'Liu, Xiaoqing'
'Pan, Yanyan'
'Lei, Yunxiang'
'Liu, Nannan'
'Dai, Wenbo'
'Liu, Miaochang'
'Cai, Zhengxu'
'Wu, Huayue'
'Huang, Xiaobo'
'Dong, Yuping'

_publ_section_title
;
 Influence of Guest/Host Morphology on Room Temperature Phosphorescence
 Properties of Pure Organic Doped Systems.
;
_journal_name_full 'The journal of physical chemistry letters'
_journal_page_first 7357
_journal_page_last 7364
_journal_paper_doi 10.1021/acs.jpclett.1c01893
_journal_year 2021
_chemical_formula_sum 'C18 H21 N3 O'
_chemical_formula_weight 295.38
_space_group_crystal_system monoclinic
_space_group_IT_number 15
_space_group_name_Hall '-C 2yc'
_space_group_name_H-M_alt 'C 1 2/c 1'
_atom_sites_solution_hydrogens mixed
_audit_creation_method SHELXL-2013
_cell_angle_alpha 90
_cell_angle_beta 90.053(8)
_cell_angle_gamma 90
_cell_formula_units_Z 8
_cell_length_a 31.204(7)
_cell_length_b 14.246(3)
_cell_length_c 7.0912(16)
_cell_measurement_reflns_used 7618
_cell_measurement_temperature 293(2)
_cell_measurement_theta_max 54.802
_cell_measurement_theta_min 4.850
_cell_volume 3152.3(12)
_computing_cell_refinement 'Bruker SAINT'
_computing_data_collection 'Bruker APEX2'
_computing_data_reduction 'Bruker SAINT'
_computing_molecular_graphics 'Bruker SHELXTL'
_computing_publication_material 'Bruker SHELXTL'
_computing_structure_refinement 'SHELXL-2013 (Sheldrick, 2013)'
_computing_structure_solution 'SHELXS-97 (Sheldrick 2008)'
_diffrn_ambient_temperature 293(2)
_diffrn_measured_fraction_theta_full 1.000
_diffrn_measured_fraction_theta_max 0.999
_diffrn_measurement_device_type 'Bruker APEX-II CCD'
_diffrn_measurement_method '\f and \w scans'
_diffrn_radiation_type MoK\a
_diffrn_radiation_wavelength 0.71073
_diffrn_reflns_av_R_equivalents 0.0948
_diffrn_reflns_av_unetI/netI 0.0616
_diffrn_reflns_Laue_measured_fraction_full 1.000
_diffrn_reflns_Laue_measured_fraction_max 0.999
_diffrn_reflns_limit_h_max 37
_diffrn_reflns_limit_h_min -37
_diffrn_reflns_limit_k_max 17
_diffrn_reflns_limit_k_min -17
_diffrn_reflns_limit_l_max 8
_diffrn_reflns_limit_l_min -8
_diffrn_reflns_number 21336
_diffrn_reflns_point_group_measured_fraction_full 1.000
_diffrn_reflns_point_group_measured_fraction_max 0.999
_diffrn_reflns_theta_full 25.242
_diffrn_reflns_theta_max 25.497
_diffrn_reflns_theta_min 2.424
_exptl_absorpt_coefficient_mu 0.079
_exptl_absorpt_correction_T_max 0.7456
_exptl_absorpt_correction_T_min 0.4408
_exptl_absorpt_correction_type multi-scan
_exptl_absorpt_process_details sadabs
_exptl_crystal_colour colorless
_exptl_crystal_density_diffrn 1.245
_exptl_crystal_description prismatic
_exptl_crystal_F_000 1264
_exptl_crystal_size_max 0.200
_exptl_crystal_size_mid 0.120
_exptl_crystal_size_min 0.080
_refine_diff_density_max 0.211
_refine_diff_density_min -0.246
_refine_diff_density_rms 0.063
_refine_ls_extinction_coef 0.019(3)
_refine_ls_extinction_expression Fc^*^=kFc[1+0.001xFc^2^\l^3^/sin(2\q)]^-1/4^
_refine_ls_extinction_method SHELXL
_refine_ls_goodness_of_fit_ref 1.057
_refine_ls_hydrogen_treatment constr
_refine_ls_matrix_type full
_refine_ls_number_parameters 204
_refine_ls_number_reflns 2936
_refine_ls_number_restraints 0
_refine_ls_restrained_S_all 1.057
_refine_ls_R_factor_all 0.0781
_refine_ls_R_factor_gt 0.0645
_refine_ls_shift/su_max 0.000
_refine_ls_shift/su_mean 0.000
_refine_ls_structure_factor_coef Fsqd
_refine_ls_weighting_details 'w=1/[\s^2^(Fo^2^)+(0.1147P)^2^+0.9188P] where P=(Fo^2^+2Fc^2^)/3'
_refine_ls_weighting_scheme calc
_refine_ls_wR_factor_gt 0.1700
_refine_ls_wR_factor_ref 0.1867
_reflns_Friedel_coverage 0.000
_reflns_number_gt 2412
_reflns_number_total 2936
_reflns_threshold_expression 'I > 2\s(I)'
_cod_data_source_file jz1c01893_si_004.cif
_cod_data_source_block mo_dd20105_0m
_cod_original_sg_symbol_H-M 'C 2/c'
_cod_database_code 8000522
_shelx_space_group_comment
; 
The symmetry employed for this shelxl refinement is uniquely defined 
by the following loop, which should always be used as a source of 
symmetry information in preference to the above space-group names. 
They are only intended as comments. 
;
_shelx_estimated_absorpt_t_min 0.984
_shelx_estimated_absorpt_t_max 0.994
_shelxl_version_number 2013-4

loop_
_space_group_symop_operation_xyz
'x, y, z'
'-x, y, -z+1/2'
'x+1/2, y+1/2, z'
'-x+1/2, y+1/2, -z+1/2'
'-x, -y, -z'
'x, -y, z-1/2'
'-x+1/2, -y+1/2, -z'
'x+1/2, -y+1/2, z-1/2'

loop_
_atom_site_label
_atom_site_type_symbol
_atom_site_fract_x
_atom_site_fract_y
_atom_site_fract_z
_atom_site_U_iso_or_equiv
_atom_site_adp_type
_atom_site_occupancy
_atom_site_site_symmetry_order
_atom_site_calc_flag
_atom_site_refinement_flags_posn
_atom_site_refinement_flags_adp
_atom_site_refinement_flags_occupancy
_atom_site_disorder_assembly
_atom_site_disorder_group
O1 O 0.66872(7) 0.28879(13) 0.8293(3) 0.0467(6) Uani 1 1 d . . . . .
N1 N 0.57386(7) 0.08274(17) 0.9872(4) 0.0448(6) Uani 1 1 d . . . . .
N2 N 0.77624(10) 0.2835(2) 0.7058(5) 0.0638(8) Uani 1 1 d . . . . .
N3 N 0.58948(7) 0.24185(17) 0.9942(4) 0.0417(6) Uani 1 1 d . . . . .
C1 C 0.58587(9) -0.0091(2) 0.9726(4) 0.0429(7) Uani 1 1 d . . . . .
C2 C 0.62701(10) -0.0343(2) 0.9491(4) 0.0440(7) Uani 1 1 d . . . . .
H2 H 0.6345 -0.0974 0.9537 0.053 Uiso 1 1 calc R U . . .
C3 C 0.65876(9) 0.03385(19) 0.9176(4) 0.0404(7) Uani 1 1 d . . . . .
C4 C 0.70148(9) 0.0077(2) 0.8807(5) 0.0458(7) Uani 1 1 d . . . . .
H4 H 0.7092 -0.0552 0.8896 0.055 Uiso 1 1 calc R U . . .
C5 C 0.73180(9) 0.0718(2) 0.8326(5) 0.0451(7) Uani 1 1 d . . . . .
C6 C 0.71858(9) 0.1668(2) 0.8159(4) 0.0409(7) Uani 1 1 d . . . . .
C7 C 0.67766(9) 0.19508(18) 0.8539(4) 0.0394(6) Uani 1 1 d . . . . .
C8 C 0.64643(9) 0.12983(19) 0.9158(4) 0.0381(7) Uani 1 1 d . . . . .
C9 C 0.60294(9) 0.14938(19) 0.9675(4) 0.0386(6) Uani 1 1 d . . . . .
C10 C 0.55020(11) -0.0788(2) 0.9904(6) 0.0575(9) Uani 1 1 d . . . . .
H10A H 0.5354 -0.0690 1.1075 0.086 Uiso 1 1 calc R U . . .
H10B H 0.5618 -0.1413 0.9877 0.086 Uiso 1 1 calc R U . . .
H10C H 0.5305 -0.0710 0.8875 0.086 Uiso 1 1 calc R U . . .
C11 C 0.77714(10) 0.0445(3) 0.7939(6) 0.0637(10) Uani 1 1 d . . . . .
H11A H 0.7957 0.0738 0.8846 0.096 Uiso 1 1 calc R U . . .
H11B H 0.7850 0.0646 0.6693 0.096 Uiso 1 1 calc R U . . .
H11C H 0.7799 -0.0225 0.8028 0.096 Uiso 1 1 calc R U . . .
C12 C 0.74957(11) 0.2346(2) 0.7554(5) 0.0459(7) Uani 1 1 d . . . . .
C13 C 0.61086(10) 0.2926(2) 1.1480(5) 0.0475(7) Uani 1 1 d . . . . .
H13A H 0.6413 0.2789 1.1459 0.057 Uiso 1 1 calc R U . . .
H13B H 0.5995 0.2716 1.2681 0.057 Uiso 1 1 calc R U . . .
C14 C 0.60399(11) 0.3972(2) 1.1280(6) 0.0602(9) Uani 1 1 d . . . . .
H14A H 0.6173 0.4315 1.2386 0.072 Uiso 1 1 d R U . . .
H14B H 0.6182 0.4225 1.0174 0.072 Uiso 1 1 d R U . . .
C15 C 0.55648(13) 0.4196(3) 1.1202(7) 0.0717(11) Uani 1 1 d . . . . .
H15A H 0.5436 0.4070 1.2421 0.086 Uiso 1 1 calc R U . . .
H15B H 0.5525 0.4856 1.0919 0.086 Uiso 1 1 calc R U . . .
C16 C 0.53445(12) 0.3607(3) 0.9705(7) 0.0684(11) Uani 1 1 d . . . . .
H16A H 0.5038 0.3716 0.9760 0.082 Uiso 1 1 calc R U . . .
H16B H 0.5444 0.3801 0.8470 0.082 Uiso 1 1 calc R U . . .
C17 C 0.54315(9) 0.2573(2) 0.9963(6) 0.0541(8) Uani 1 1 d . . . . .
H17A H 0.5294 0.2222 0.8879 0.065 Uiso 1 1 d R U . . .
H17B H 0.5299 0.2349 1.1085 0.065 Uiso 1 1 d R U . . .
C18 C 0.64792(11) 0.3090(2) 0.6550(5) 0.0575(9) Uani 1 1 d . . . . .
H18A H 0.6649 0.2852 0.5527 0.086 Uiso 1 1 calc R U . . .
H18B H 0.6447 0.3757 0.6416 0.086 Uiso 1 1 calc R U . . .
H18C H 0.6202 0.2797 0.6532 0.086 Uiso 1 1 calc R U . . .

loop_
_atom_site_aniso_label
_atom_site_aniso_U_11
_atom_site_aniso_U_22
_atom_site_aniso_U_33
_atom_site_aniso_U_23
_atom_site_aniso_U_13
_atom_site_aniso_U_12
O1 0.0509(11) 0.0321(10) 0.0572(13) 0.0000(9) -0.0007(10) -0.0016(8)
N1 0.0427(13) 0.0422(14) 0.0494(15) 0.0001(11) -0.0003(11) -0.0038(11)
N2 0.0620(18) 0.0574(17) 0.072(2) -0.0001(15) 0.0066(16) -0.0165(15)
N3 0.0359(12) 0.0374(13) 0.0517(15) -0.0041(11) -0.0004(12) 0.0046(9)
C1 0.0506(16) 0.0367(15) 0.0413(15) -0.0002(12) 0.0001(13) -0.0055(13)
C2 0.0540(17) 0.0337(15) 0.0443(16) 0.0031(12) -0.0008(14) -0.0029(12)
C3 0.0465(16) 0.0361(15) 0.0385(15) 0.0002(11) -0.0007(13) 0.0015(12)
C4 0.0482(16) 0.0369(15) 0.0524(18) 0.0012(13) 0.0027(13) 0.0048(13)
C5 0.0453(16) 0.0443(16) 0.0456(16) -0.0056(13) 0.0041(14) 0.0036(13)
C6 0.0439(16) 0.0386(15) 0.0403(15) -0.0035(12) 0.0014(13) -0.0033(12)
C7 0.0459(15) 0.0330(14) 0.0394(14) -0.0043(12) -0.0012(12) -0.0013(11)
C8 0.0418(15) 0.0351(14) 0.0374(14) -0.0027(12) -0.0024(11) -0.0003(11)
C9 0.0399(14) 0.0386(15) 0.0374(14) -0.0028(12) -0.0028(12) 0.0014(12)
C10 0.0553(18) 0.0473(19) 0.070(2) 0.0010(16) 0.0038(17) -0.0124(15)
C11 0.0484(18) 0.061(2) 0.082(3) 0.0008(19) 0.0127(19) 0.0098(16)
C12 0.0469(15) 0.0445(16) 0.0465(17) -0.0046(14) 0.0021(14) -0.0016(14)
C13 0.0464(16) 0.0436(16) 0.0524(18) -0.0074(14) 0.0000(14) 0.0046(13)
C14 0.063(2) 0.0419(17) 0.076(2) -0.0107(17) 0.0036(19) 0.0032(14)
C15 0.073(2) 0.050(2) 0.092(3) -0.013(2) 0.007(2) 0.0213(18)
C16 0.058(2) 0.060(2) 0.087(3) 0.001(2) -0.0036(19) 0.0221(17)
C17 0.0402(15) 0.0558(19) 0.066(2) -0.0025(16) -0.0002(16) 0.0080(13)
C18 0.062(2) 0.0497(18) 0.060(2) 0.0149(16) 0.0007(17) 0.0041(15)

loop_
_atom_type_symbol
_atom_type_description
_atom_type_scat_dispersion_real
_atom_type_scat_dispersion_imag
_atom_type_scat_source
C C 0.0033 0.0016 'International Tables Vol C Tables 4.2.6.8 and 6.1.1.4'
H H 0.0000 0.0000 'International Tables Vol C Tables 4.2.6.8 and 6.1.1.4'
N N 0.0061 0.0033 'International Tables Vol C Tables 4.2.6.8 and 6.1.1.4'
O O 0.0106 0.0060 'International Tables Vol C Tables 4.2.6.8 and 6.1.1.4'

loop_
_geom_angle_atom_site_label_1
_geom_angle_atom_site_label_2
_geom_angle_atom_site_label_3
_geom_angle
_geom_angle_site_symmetry_1
_geom_angle_site_symmetry_3
_geom_angle_publ_flag
C7 O1 C18 113.5(2) . . ?
C9 N1 C1 119.5(2) . . ?
C9 N3 C17 116.2(2) . . ?
C9 N3 C13 115.4(2) . . ?
C17 N3 C13 111.5(2) . . ?
C2 C1 N1 121.9(3) . . ?
C2 C1 C10 122.9(3) . . ?
N1 C1 C10 115.2(3) . . ?
C1 C2 C3 120.6(3) . . ?
C1 C2 H2 119.7 . . ?
C3 C2 H2 119.7 . . ?
C2 C3 C4 121.0(3) . . ?
C2 C3 C8 118.4(3) . . ?
C4 C3 C8 120.6(3) . . ?
C5 C4 C3 121.8(3) . . ?
C5 C4 H4 119.1 . . ?
C3 C4 H4 119.1 . . ?
C4 C5 C6 117.4(3) . . ?
C4 C5 C11 122.1(3) . . ?
C6 C5 C11 120.6(3) . . ?
C7 C6 C5 122.4(3) . . ?
C7 C6 C12 119.5(3) . . ?
C5 C6 C12 118.1(3) . . ?
C6 C7 O1 116.8(2) . . ?
C6 C7 C8 120.8(3) . . ?
O1 C7 C8 122.5(3) . . ?
C7 C8 C3 116.6(3) . . ?
C7 C8 C9 127.1(3) . . ?
C3 C8 C9 116.2(2) . . ?
N1 C9 N3 117.2(2) . . ?
N1 C9 C8 122.5(3) . . ?
N3 C9 C8 120.2(2) . . ?
C1 C10 H10A 109.5 . . ?
C1 C10 H10B 109.5 . . ?
H10A C10 H10B 109.5 . . ?
C1 C10 H10C 109.5 . . ?
H10A C10 H10C 109.5 . . ?
H10B C10 H10C 109.5 . . ?
C5 C11 H11A 109.5 . . ?
C5 C11 H11B 109.5 . . ?
H11A C11 H11B 109.5 . . ?
C5 C11 H11C 109.5 . . ?
H11A C11 H11C 109.5 . . ?
H11B C11 H11C 109.5 . . ?
N2 C12 C6 175.2(4) . . ?
N3 C13 C14 110.5(3) . . ?
N3 C13 H13A 109.5 . . ?
C14 C13 H13A 109.5 . . ?
N3 C13 H13B 109.5 . . ?
C14 C13 H13B 109.5 . . ?
H13A C13 H13B 108.1 . . ?
C13 C14 C15 110.4(3) . . ?
C13 C14 H14A 110.1 . . ?
C15 C14 H14A 109.1 . . ?
C13 C14 H14B 112.1 . . ?
C15 C14 H14B 109.9 . . ?
H14A C14 H14B 105.1 . . ?
C16 C15 C14 110.6(3) . . ?
C16 C15 H15A 109.5 . . ?
C14 C15 H15A 109.5 . . ?
C16 C15 H15B 109.5 . . ?
C14 C15 H15B 109.5 . . ?
H15A C15 H15B 108.1 . . ?
C17 C16 C15 111.9(3) . . ?
C17 C16 H16A 109.2 . . ?
C15 C16 H16A 109.2 . . ?
C17 C16 H16B 109.2 . . ?
C15 C16 H16B 109.2 . . ?
H16A C16 H16B 107.9 . . ?
N3 C17 C16 108.9(3) . . ?
N3 C17 H17A 109.7 . . ?
C16 C17 H17A 108.3 . . ?
N3 C17 H17B 112.9 . . ?
C16 C17 H17B 110.5 . . ?
H17A C17 H17B 106.6 . . ?
O1 C18 H18A 109.5 . . ?
O1 C18 H18B 109.5 . . ?
H18A C18 H18B 109.5 . . ?
O1 C18 H18C 109.5 . . ?
H18A C18 H18C 109.5 . . ?
H18B C18 H18C 109.5 . . ?

loop_
_geom_bond_atom_site_label_1
_geom_bond_atom_site_label_2
_geom_bond_distance
_geom_bond_site_symmetry_2
_geom_bond_publ_flag
O1 C7 1.375(3) . ?
O1 C18 1.425(4) . ?
N1 C9 1.321(4) . ?
N1 C1 1.364(4) . ?
N2 C12 1.141(4) . ?
N3 C9 1.396(4) . ?
N3 C17 1.462(4) . ?
N3 C13 1.468(4) . ?
C1 C2 1.343(4) . ?
C1 C10 1.498(4) . ?
C2 C3 1.405(4) . ?
C2 H2 0.9300 . ?
C3 C4 1.409(4) . ?
C3 C8 1.421(4) . ?
C4 C5 1.359(4) . ?
C4 H4 0.9300 . ?
C5 C6 1.420(4) . ?
C5 C11 1.493(4) . ?
C6 C7 1.366(4) . ?
C6 C12 1.432(4) . ?
C7 C8 1.417(4) . ?
C8 C9 1.433(4) . ?
C10 H10A 0.9600 . ?
C10 H10B 0.9600 . ?
C10 H10C 0.9600 . ?
C11 H11A 0.9600 . ?
C11 H11B 0.9600 . ?
C11 H11C 0.9600 . ?
C13 C14 1.513(4) . ?
C13 H13A 0.9700 . ?
C13 H13B 0.9700 . ?
C14 C15 1.517(5) . ?
C14 H14A 1.0123 . ?
C14 H14B 0.9703 . ?
C15 C16 1.517(6) . ?
C15 H15A 0.9700 . ?
C15 H15B 0.9700 . ?
C16 C17 1.509(4) . ?
C16 H16A 0.9700 . ?
C16 H16B 0.9700 . ?
C17 H17A 1.0118 . ?
C17 H17B 0.9518 . ?
C18 H18A 0.9600 . ?
C18 H18B 0.9600 . ?
C18 H18C 0.9600 . ?

loop_
_geom_hbond_atom_site_label_D
_geom_hbond_atom_site_label_H
_geom_hbond_atom_site_label_A
_geom_hbond_distance_DH
_geom_hbond_distance_HA
_geom_hbond_distance_DA
_geom_hbond_angle_DHA
_geom_hbond_site_symmetry_A
C18 H18C N3 0.96 2.66 3.168(5) 113.7 .
C13 H13A O1 0.97 2.41 2.895(4) 110.6 .
C13 H13A O1 0.97 2.41 2.895(4) 110.6 .
C18 H18C N3 0.96 2.66 3.168(5) 113.7 .

loop_
_geom_torsion_atom_site_label_1
_geom_torsion_atom_site_label_2
_geom_torsion_atom_site_label_3
_geom_torsion_atom_site_label_4
_geom_torsion
_geom_torsion_site_symmetry_1
_geom_torsion_site_symmetry_2
_geom_torsion_site_symmetry_3
_geom_torsion_site_symmetry_4
_geom_torsion_publ_flag
C9 N1 C1 C2 3.8(4) . . . . ?
C9 N1 C1 C10 -178.0(3) . . . . ?
N1 C1 C2 C3 -7.1(5) . . . . ?
C10 C1 C2 C3 174.7(3) . . . . ?
C1 C2 C3 C4 -175.9(3) . . . . ?
C1 C2 C3 C8 1.4(4) . . . . ?
C2 C3 C4 C5 173.7(3) . . . . ?
C8 C3 C4 C5 -3.5(5) . . . . ?
C3 C4 C5 C6 -1.6(5) . . . . ?
C3 C4 C5 C11 179.8(3) . . . . ?
C4 C5 C6 C7 2.8(4) . . . . ?
C11 C5 C6 C7 -178.6(3) . . . . ?
C4 C5 C6 C12 -176.7(3) . . . . ?
C11 C5 C6 C12 1.9(4) . . . . ?
C5 C6 C7 O1 -178.9(3) . . . . ?
C12 C6 C7 O1 0.6(4) . . . . ?
C5 C6 C7 C8 1.1(4) . . . . ?
C12 C6 C7 C8 -179.4(3) . . . . ?
C18 O1 C7 C6 99.4(3) . . . . ?
C18 O1 C7 C8 -80.7(3) . . . . ?
C6 C7 C8 C3 -6.0(4) . . . . ?
O1 C7 C8 C3 174.0(2) . . . . ?
C6 C7 C8 C9 177.5(3) . . . . ?
O1 C7 C8 C9 -2.4(5) . . . . ?
C2 C3 C8 C7 -170.1(3) . . . . ?
C4 C3 C8 C7 7.2(4) . . . . ?
C2 C3 C8 C9 6.7(4) . . . . ?
C4 C3 C8 C9 -176.0(3) . . . . ?
C1 N1 C9 N3 -176.5(3) . . . . ?
C1 N1 C9 C8 5.3(4) . . . . ?
C17 N3 C9 N1 -14.2(4) . . . . ?
C13 N3 C9 N1 119.1(3) . . . . ?
C17 N3 C9 C8 164.1(3) . . . . ?
C13 N3 C9 C8 -62.6(3) . . . . ?
C7 C8 C9 N1 166.1(3) . . . . ?
C3 C8 C9 N1 -10.4(4) . . . . ?
C7 C8 C9 N3 -12.1(4) . . . . ?
C3 C8 C9 N3 171.4(3) . . . . ?
C9 N3 C13 C14 163.1(3) . . . . ?
C17 N3 C13 C14 -61.5(3) . . . . ?
N3 C13 C14 C15 56.1(4) . . . . ?
C13 C14 C15 C16 -52.2(5) . . . . ?
C14 C15 C16 C17 53.5(5) . . . . ?
C9 N3 C17 C16 -164.0(3) . . . . ?
C13 N3 C17 C16 60.9(4) . . . . ?
C15 C16 C17 N3 -57.0(4) . . . . ?
